data_4126164
loop_
_publ_author_name
'Araake, Ryoichi'
'Sakadani, Kazuki'
'Tada, Mizuki'
'Sakai, Yoichi'
'Ohki, Yasuhiro'

_publ_section_title
;
 [Fe4] and [Fe6] Hydride Clusters Supported by Phosphines: Synthesis,
 Characterization, and Application in N2 Reduction.
;
_journal_issue 15
_journal_name_full 'Journal of the American Chemical Society'
_journal_page_first 5596
_journal_page_last 5606
_journal_paper_doi 10.1021/jacs.7b01965
_journal_volume 139
_journal_year 2017
_chemical_formula_moiety 'C25 H43 Fe2 N P2 Si2'
_chemical_formula_sum 'C25 H43 Fe2 N P2 Si2'
_chemical_formula_weight 587.43
_space_group_crystal_system monoclinic
_space_group_IT_number 14
_space_group_name_Hall '-P 2yn'
_space_group_name_H-M_alt 'P 1 21/n 1'
_symmetry_space_group_name_Hall '-P 2yn'
_symmetry_space_group_name_H-M 'P 1 21/n 1'
_atom_sites_solution_hydrogens geom
_atom_sites_solution_primary direct
_atom_sites_solution_secondary difmap
_cell_angle_alpha 90.0000
_cell_angle_beta 96.9860
_cell_angle_gamma 90.0000
_cell_formula_units_Z 4
_cell_length_a 12.2000
_cell_length_b 12.1930
_cell_length_c 21.3800
_cell_measurement_reflns_used 9947
_cell_measurement_temperature 173
_cell_measurement_theta_max 27.50
_cell_measurement_theta_min 3.30
_cell_volume 3156.762
_computing_cell_refinement 'CrystalClear-SM Expert 2.0 r4'
_computing_data_collection 'CrystalClear-SM Expert 2.0 r4 (Rigaku, 2009)'
_computing_data_reduction 'CrystalClear-SM Expert 2.0 r4'
_computing_molecular_graphics 'CrystalStructure 4.2'
_computing_publication_material 'CrystalStructure 4.2 (Rigaku, 2015)'
_computing_structure_refinement 'SHELXL97 (Sheldrick, 2008)'
_computing_structure_solution 'SHELXS97 (Sheldrick, 2008)'
_diffrn_ambient_temperature 173
_diffrn_detector_area_resol_mean 29.257
_diffrn_measured_fraction_theta_full 0.989
_diffrn_measured_fraction_theta_max 0.989
_diffrn_measurement_device_type 'Rigaku Saturn70'
_diffrn_measurement_method \w
_diffrn_radiation_type 'Mo K\a'
_diffrn_radiation_wavelength 0.71075
_diffrn_reflns_av_R_equivalents 0.0286
_diffrn_reflns_Laue_measured_fraction_full 0.000
_diffrn_reflns_Laue_measured_fraction_max 0.000
_diffrn_reflns_limit_h_max 15
_diffrn_reflns_limit_h_min -14
_diffrn_reflns_limit_k_max 15
_diffrn_reflns_limit_k_min -15
_diffrn_reflns_limit_l_max 27
_diffrn_reflns_limit_l_min -27
_diffrn_reflns_number 24673
_diffrn_reflns_point_group_measured_fraction_full 0.000
_diffrn_reflns_point_group_measured_fraction_max 0.000
_diffrn_reflns_theta_full 27.500
_diffrn_reflns_theta_max 27.500
_diffrn_reflns_theta_min 3.330
_diffrn_standards_number 0
_exptl_absorpt_coefficient_mu 1.108
_exptl_absorpt_correction_T_max 0.801
_exptl_absorpt_correction_T_min 0.685
_exptl_absorpt_correction_type multi-scan
_exptl_absorpt_process_details 'REQAB (Rigaku, 1998)'
_exptl_crystal_colour colorless
_exptl_crystal_density_diffrn 1.236
_exptl_crystal_density_method 'not measured'
_exptl_crystal_description prism
_exptl_crystal_F_000 1240.00
_exptl_crystal_size_max 0.200
_exptl_crystal_size_mid 0.200
_exptl_crystal_size_min 0.200
_refine_diff_density_max 1.25
_refine_diff_density_min -0.56
_refine_ls_extinction_method none
_refine_ls_goodness_of_fit_ref 1.086
_refine_ls_hydrogen_treatment constr
_refine_ls_number_parameters 278
_refine_ls_number_reflns 7174
_refine_ls_number_restraints 0
_refine_ls_R_factor_all 0.0508
_refine_ls_R_factor_gt 0.0447
_refine_ls_shift/su_max 0.001
_refine_ls_structure_factor_coef Fsqd
_refine_ls_weighting_details 'w = 1/[\s^2^(Fo^2^)+(0.0774P)^2^+2.3432P] where P=(Fo^2^+2Fc^2^)/3'
_refine_ls_weighting_scheme calc
_refine_ls_wR_factor_gt 0.1285
_refine_ls_wR_factor_ref 0.1338
_reflns_number_gt 6158
_reflns_number_total 7174
_reflns_threshold_expression F^2^>2.0\s(F^2^)
_cod_data_source_file ja7b01965_si_002.cif
_cod_data_source_block araake07
_cod_original_cell_volume 3156.7619
_cod_database_code 4126164

loop_
_space_group_symop_id
_space_group_symop_operation_xyz
1 +X,+Y,+Z
2 1/2-X,1/2+Y,1/2-Z
3 -X,-Y,-Z
4 -1/2+X,-1/2-Y,-1/2+Z

loop_
_atom_site_label
_atom_site_type_symbol
_atom_site_fract_x
_atom_site_fract_y
_atom_site_fract_z
_atom_site_U_iso_or_equiv
_atom_site_adp_type
_atom_site_occupancy
_atom_site_symmetry_multiplicity
_atom_site_calc_flag
_atom_site_refinement_flags
Fe1 Fe 0.91783(3) -0.03005(3) 0.031672(16) 0.02314(11) Uani 1 1 d .
Fe2 Fe 1.03913(3) 0.13270(3) 0.065154(17) 0.02693(11) Uani 1 1 d .
P1 P 0.92090(5) -0.11223(5) 0.12203(3) 0.02699(15) Uani 1 1 d .
P2 P 0.74065(5) -0.01025(6) 0.01179(3) 0.02708(15) Uani 1 1 d .
Si1 Si 1.18537(6) 0.22483(7) 0.18924(3) 0.03317(18) Uani 1 1 d .
Si2 Si 0.99609(7) 0.35506(6) 0.11975(4) 0.03677(19) Uani 1 1 d .
N1 N 1.08016(19) 0.24209(19) 0.12979(10) 0.0324(5) Uani 1 1 d .
C1 C 1.0505(2) -0.1868(2) 0.14349(14) 0.0374(6) Uani 1 1 d .
H1A H 1.0454 -0.2296 0.1819 0.045 Uiso 1 1 calc R
H1B H 1.1116 -0.1345 0.1510 0.045 Uiso 1 1 calc R
H1C H 1.0637 -0.2364 0.1091 0.045 Uiso 1 1 calc R
C2 C 0.9129(3) -0.0265(3) 0.19158(13) 0.0411(7) Uani 1 1 d .
H2A H 0.9775 0.0217 0.1979 0.049 Uiso 1 1 calc R
H2B H 0.9113 -0.0734 0.2287 0.049 Uiso 1 1 calc R
H2C H 0.8455 0.0179 0.1854 0.049 Uiso 1 1 calc R
C3 C 0.6561(2) -0.1219(3) -0.02507(15) 0.0405(7) Uani 1 1 d .
H3A H 0.6759 -0.1353 -0.0675 0.049 Uiso 1 1 calc R
H3B H 0.5779 -0.1017 -0.0279 0.049 Uiso 1 1 calc R
H3C H 0.6691 -0.1885 0.0004 0.049 Uiso 1 1 calc R
C4 C 0.7016(2) 0.1015(2) -0.04398(13) 0.0349(6) Uani 1 1 d .
H4A H 0.6220 0.1150 -0.0462 0.042 Uiso 1 1 calc R
H4B H 0.7198 0.0809 -0.0858 0.042 Uiso 1 1 calc R
H4C H 0.7420 0.1682 -0.0298 0.042 Uiso 1 1 calc R
C5 C 1.0699(4) 0.4874(3) 0.1369(2) 0.0627(11) Uani 1 1 d .
H5A H 1.1269 0.4960 0.1088 0.075 Uiso 1 1 calc R
H5B H 1.1044 0.4877 0.1808 0.075 Uiso 1 1 calc R
H5C H 1.0171 0.5481 0.1303 0.075 Uiso 1 1 calc R
C6 C 0.8231(2) -0.2233(2) 0.13224(12) 0.0305(5) Uani 1 1 d .
C7 C 0.7658(3) -0.2311(3) 0.18464(15) 0.0441(7) Uani 1 1 d .
H7 H 0.7751 -0.1760 0.2163 0.053 Uiso 1 1 calc R
C8 C 0.6951(3) -0.3186(3) 0.19099(17) 0.0529(9) Uani 1 1 d .
H8 H 0.6562 -0.3226 0.2268 0.063 Uiso 1 1 calc R
C9 C 0.6809(3) -0.3991(3) 0.14624(18) 0.0507(8) Uani 1 1 d .
H9 H 0.6336 -0.4595 0.1513 0.061 Uiso 1 1 calc R
C10 C 0.7360(3) -0.3921(3) 0.09357(17) 0.0457(7) Uani 1 1 d .
H10 H 0.7253 -0.4471 0.0619 0.055 Uiso 1 1 calc R
C11 C 0.8065(2) -0.3053(2) 0.08675(15) 0.0382(6) Uani 1 1 d .
H11A H 0.8441 -0.3015 0.0504 0.046 Uiso 1 1 calc R
C12 C 0.6649(2) 0.0289(2) 0.07735(13) 0.0337(6) Uani 1 1 d .
C13 C 0.6743(3) 0.1351(3) 0.10095(15) 0.0448(7) Uani 1 1 d .
H13 H 0.7172 0.1874 0.0817 0.054 Uiso 1 1 calc R
C14 C 0.5605(3) 0.0908(4) 0.18071(17) 0.0634(11) Uani 1 1 d .
H14 H 0.5250 0.1118 0.2160 0.076 Uiso 1 1 calc R
C15 C 0.5502(3) -0.0138(4) 0.15811(17) 0.0590(10) Uani 1 1 d .
H15 H 0.5075 -0.0655 0.1780 0.071 Uiso 1 1 calc R
C16 C 0.6015(2) -0.0459(3) 0.10641(15) 0.0444(7) Uani 1 1 d .
H16 H 0.5932 -0.1189 0.0910 0.053 Uiso 1 1 calc R
C17 C 1.2300(3) 0.0778(3) 0.19476(16) 0.0470(7) Uani 1 1 d .
H17A H 1.2554 0.0553 0.1549 0.056 Uiso 1 1 calc R
H17B H 1.1676 0.0318 0.2032 0.056 Uiso 1 1 calc R
H17C H 1.2904 0.0694 0.2291 0.056 Uiso 1 1 calc R
C18 C 1.3095(3) 0.3089(3) 0.17736(17) 0.0495(8) Uani 1 1 d .
H18A H 1.2894 0.3868 0.1756 0.059 Uiso 1 1 calc R
H18B H 1.3364 0.2875 0.1378 0.059 Uiso 1 1 calc R
H18C H 1.3676 0.2965 0.2125 0.059 Uiso 1 1 calc R
C19 C 1.1470(3) 0.2626(3) 0.26857(15) 0.0510(8) Uani 1 1 d .
H19A H 1.0852 0.2167 0.2782 0.061 Uiso 1 1 calc R
H19B H 1.1251 0.3399 0.2685 0.061 Uiso 1 1 calc R
H19C H 1.2105 0.2508 0.3006 0.061 Uiso 1 1 calc R
C20 C 0.8828(3) 0.3501(3) 0.17152(17) 0.0567(9) Uani 1 1 d .
H20A H 0.9150 0.3470 0.2158 0.068 Uiso 1 1 calc R
H20B H 0.8373 0.2848 0.1613 0.068 Uiso 1 1 calc R
H20C H 0.8368 0.4160 0.1645 0.068 Uiso 1 1 calc R
C21 C 0.9294(3) 0.3617(3) 0.03581(15) 0.0458(8) Uani 1 1 d .
H21A H 0.8852 0.2954 0.0259 0.055 Uiso 1 1 calc R
H21B H 0.9867 0.3668 0.0075 0.055 Uiso 1 1 calc R
H21C H 0.8815 0.4264 0.0302 0.055 Uiso 1 1 calc R
C22 C 0.6220(3) 0.1655(4) 0.15228(18) 0.0585(10) Uani 1 1 d .
H22A H 0.6289 0.2385 0.1678 0.070 Uiso 1 1 calc R
C23 C 0.4798(5) -0.5665(5) 0.0448(3) 0.0886(15) Uiso 1 1 d .
C24 C 0.5421(7) -0.6138(7) 0.0034(4) 0.135(3) Uiso 1 1 d .
C25 C 0.5600(8) -0.5383(8) -0.0424(5) 0.070(2) Uiso 0.50 1 d P
C26 C 0.6089(12) -0.5906(12) -0.0674(7) 0.108(4) Uiso 0.50 1 d P
H11 H 1.0610 -0.0180 0.0380 0.042 Uiso 1 1 d .
H22 H 0.9170 -0.1630 0.0060 0.062 Uiso 1 1 d .
H23 H 0.8990 0.0960 0.0670 0.043 Uiso 1 1 d .

loop_
_atom_site_aniso_label
_atom_site_aniso_U_11
_atom_site_aniso_U_22
_atom_site_aniso_U_33
_atom_site_aniso_U_23
_atom_site_aniso_U_13
_atom_site_aniso_U_12
Fe1 0.01928(18) 0.02430(19) 0.02542(19) 0.00042(13) 0.00100(13) -0.00011(12)
Fe2 0.0261(2) 0.0276(2) 0.02636(19) -0.00257(13) 0.00031(14) -0.00240(14)
P1 0.0265(3) 0.0292(3) 0.0246(3) 0.0002(2) 0.0004(2) -0.0005(2)
P2 0.0199(3) 0.0319(3) 0.0288(3) -0.0007(2) 0.0004(2) -0.0005(2)
Si1 0.0319(4) 0.0378(4) 0.0285(4) -0.0046(3) -0.0016(3) -0.0028(3)
Si2 0.0453(5) 0.0297(4) 0.0335(4) -0.0035(3) -0.0025(3) 0.0029(3)
N1 0.0366(12) 0.0301(11) 0.0286(11) -0.0043(9) -0.0041(9) -0.0005(9)
C1 0.0316(14) 0.0378(15) 0.0408(15) 0.0062(12) -0.0035(12) 0.0020(12)
C2 0.0482(18) 0.0455(17) 0.0294(14) -0.0076(12) 0.0041(13) -0.0034(14)
C3 0.0284(14) 0.0453(17) 0.0457(16) -0.0045(13) -0.0036(12) -0.0073(12)
C4 0.0296(14) 0.0403(15) 0.0337(14) 0.0038(11) 0.0000(11) 0.0043(11)
C5 0.079(3) 0.0341(17) 0.071(3) -0.0068(16) -0.011(2) -0.0031(17)
C6 0.0274(13) 0.0319(13) 0.0316(13) 0.0079(10) 0.0011(10) 0.0010(10)
C7 0.0469(18) 0.0496(18) 0.0365(15) 0.0074(13) 0.0083(13) -0.0054(14)
C8 0.052(2) 0.062(2) 0.0471(18) 0.0125(16) 0.0154(16) -0.0100(17)
C9 0.0399(17) 0.0477(18) 0.064(2) 0.0192(16) 0.0050(15) -0.0109(14)
C10 0.0454(18) 0.0366(16) 0.0545(19) -0.0003(14) 0.0033(15) -0.0061(13)
C11 0.0354(15) 0.0371(15) 0.0421(15) 0.0023(12) 0.0051(12) -0.0043(12)
C12 0.0195(12) 0.0488(16) 0.0323(13) 0.0036(12) 0.0013(10) 0.0047(11)
C13 0.0353(16) 0.058(2) 0.0418(16) -0.0063(14) 0.0087(13) 0.0010(14)
C14 0.0405(19) 0.112(4) 0.0401(18) -0.003(2) 0.0130(15) 0.014(2)
C15 0.0373(18) 0.099(3) 0.0429(18) 0.0198(19) 0.0122(15) 0.0023(19)
C16 0.0257(14) 0.063(2) 0.0442(17) 0.0127(15) 0.0030(12) 0.0022(13)
C17 0.0442(18) 0.0462(18) 0.0481(18) 0.0049(14) -0.0046(14) 0.0081(14)
C18 0.0389(17) 0.057(2) 0.0522(19) -0.0074(16) 0.0029(14) -0.0115(15)
C19 0.0436(18) 0.072(2) 0.0363(16) -0.0131(15) 0.0022(14) -0.0028(16)
C20 0.057(2) 0.068(2) 0.0464(19) -0.0012(17) 0.0081(16) 0.0175(18)
C21 0.0532(19) 0.0433(17) 0.0381(16) 0.0016(12) -0.0054(14) 0.0095(14)
C22 0.0431(19) 0.079(3) 0.054(2) -0.0193(19) 0.0084(16) 0.0103(18)

loop_
_atom_type_symbol
_atom_type_description
_atom_type_scat_dispersion_real
_atom_type_scat_dispersion_imag
_atom_type_scat_source
C C 0.0033 0.0016
;
International Tables for Crystallography
(Vol. C, Tables 4.2.6.8 and 6.1.1.4)
;
H H 0.0000 0.0000
;
International Tables for Crystallography
(Vol. C, Table 6.1.1.4)
;
Fe Fe 0.3463 0.8444
;
International Tables for Crystallography
(Vol. C, Tables 4.2.6.8 and 6.1.1.4)
;
N N 0.0061 0.0033
;
International Tables for Crystallography
(Vol. C, Tables 4.2.6.8 and 6.1.1.4)
;
P P 0.1023 0.0942
;
International Tables for Crystallography
(Vol. C, Tables 4.2.6.8 and 6.1.1.4)
;
Si Si 0.0817 0.0704
;
International Tables for Crystallography
(Vol. C, Tables 4.2.6.8 and 6.1.1.4)
;

loop_
_geom_angle_atom_site_label_1
_geom_angle_atom_site_label_2
_geom_angle_atom_site_label_3
_geom_angle
_geom_angle_site_symmetry_1
_geom_angle_site_symmetry_3
P2 Fe1 P1 97.75(3) . .
P2 Fe1 Fe2 120.29(2) . .
P1 Fe1 Fe2 99.45(2) . .
P2 Fe1 Fe2 101.32(2) . 3_755
P1 Fe1 Fe2 121.13(2) . 3_755
Fe2 Fe1 Fe2 116.620(16) . 3_755
P2 Fe1 Fe1 131.82(3) . 3_755
P1 Fe1 Fe1 130.42(3) . 3_755
Fe2 Fe1 Fe1 58.342(15) . 3_755
Fe2 Fe1 Fe1 58.278(15) 3_755 3_755
P2 Fe1 H11 166.8 . .
P1 Fe1 H11 93.5 . .
Fe2 Fe1 H11 50.5 . .
Fe2 Fe1 H11 78.4 3_755 .
Fe1 Fe1 H11 37.3 3_755 .
P2 Fe1 H22 94.3 . .
P1 Fe1 H22 81.2 . .
Fe2 Fe1 H22 144.6 . .
Fe2 Fe1 H22 42.4 3_755 .
Fe1 Fe1 H22 94.2 3_755 .
H11 Fe1 H22 94.1 . .
P2 Fe1 H23 78.8 . .
P1 Fe1 H23 90.6 . .
Fe2 Fe1 H23 44.5 . .
Fe2 Fe1 H23 147.6 3_755 .
Fe1 Fe1 H23 97.2 3_755 .
H11 Fe1 H23 94.4 . .
H22 Fe1 H23 168.6 . .
N1 Fe2 Fe1 146.36(7) . .
N1 Fe2 Fe1 149.48(8) . 3_755
Fe1 Fe2 Fe1 63.381(16) . 3_755
N1 Fe2 H11 145.5 . .
Fe1 Fe2 H11 43.4 . .
Fe1 Fe2 H11 40.7 3_755 .
N1 Fe2 H23 108.9 . .
Fe1 Fe2 H23 43.5 . .
Fe1 Fe2 H23 101.0 3_755 .
H11 Fe2 H23 86.3 . .
C2 P1 C1 102.10(15) . .
C2 P1 C6 103.00(14) . .
C1 P1 C6 99.05(13) . .
C2 P1 Fe1 117.55(11) . .
C1 P1 Fe1 111.87(10) . .
C6 P1 Fe1 120.33(9) . .
C3 P2 C12 102.29(14) . .
C3 P2 C4 100.61(14) . .
C12 P2 C4 100.84(13) . .
C3 P2 Fe1 119.96(11) . .
C12 P2 Fe1 117.58(9) . .
C4 P2 Fe1 112.63(10) . .
N1 Si1 C19 113.35(14) . .
N1 Si1 C18 112.28(14) . .
C19 Si1 C18 106.51(16) . .
N1 Si1 C17 110.59(13) . .
C19 Si1 C17 106.33(17) . .
C18 Si1 C17 107.40(17) . .
N1 Si2 C5 113.81(16) . .
N1 Si2 C20 111.91(15) . .
C5 Si2 C20 106.5(2) . .
N1 Si2 C21 109.69(13) . .
C5 Si2 C21 107.08(18) . .
C20 Si2 C21 107.48(17) . .
Si1 N1 Si2 125.21(13) . .
Si1 N1 Fe2 123.43(13) . .
Si2 N1 Fe2 111.35(12) . .
P1 C1 H1A 109.5 . .
P1 C1 H1B 109.5 . .
H1A C1 H1B 109.5 . .
P1 C1 H1C 109.5 . .
H1A C1 H1C 109.5 . .
H1B C1 H1C 109.5 . .
P1 C2 H2A 109.5 . .
P1 C2 H2B 109.5 . .
H2A C2 H2B 109.5 . .
P1 C2 H2C 109.5 . .
H2A C2 H2C 109.5 . .
H2B C2 H2C 109.5 . .
P2 C3 H3A 109.5 . .
P2 C3 H3B 109.5 . .
H3A C3 H3B 109.5 . .
P2 C3 H3C 109.5 . .
H3A C3 H3C 109.5 . .
H3B C3 H3C 109.5 . .
P2 C4 H4A 109.5 . .
P2 C4 H4B 109.5 . .
H4A C4 H4B 109.5 . .
P2 C4 H4C 109.5 . .
H4A C4 H4C 109.5 . .
H4B C4 H4C 109.5 . .
Si2 C5 H5A 109.5 . .
Si2 C5 H5B 109.5 . .
H5A C5 H5B 109.5 . .
Si2 C5 H5C 109.5 . .
H5A C5 H5C 109.5 . .
H5B C5 H5C 109.5 . .
C11 C6 C7 117.8(3) . .
C11 C6 P1 119.3(2) . .
C7 C6 P1 122.9(2) . .
C8 C7 C6 120.6(3) . .
C8 C7 H7 119.7 . .
C6 C7 H7 119.7 . .
C9 C8 C7 120.7(3) . .
C9 C8 H8 119.6 . .
C7 C8 H8 119.6 . .
C8 C9 C10 119.5(3) . .
C8 C9 H9 120.2 . .
C10 C9 H9 120.2 . .
C9 C10 C11 120.2(3) . .
C9 C10 H10 119.9 . .
C11 C10 H10 119.9 . .
C10 C11 C6 121.1(3) . .
C10 C11 H11A 119.5 . .
C6 C11 H11A 119.5 . .
C13 C12 C16 118.4(3) . .
C13 C12 P2 119.5(2) . .
C16 C12 P2 122.0(2) . .
C22 C13 C12 120.8(3) . .
C22 C13 H13 119.6 . .
C12 C13 H13 119.6 . .
C15 C14 C22 119.8(3) . .
C15 C14 H14 120.1 . .
C22 C14 H14 120.1 . .
C14 C15 C16 120.9(4) . .
C14 C15 H15 119.6 . .
C16 C15 H15 119.6 . .
C12 C16 C15 119.9(4) . .
C12 C16 H16 120.0 . .
C15 C16 H16 120.0 . .
Si1 C17 H17A 109.5 . .
Si1 C17 H17B 109.5 . .
H17A C17 H17B 109.5 . .
Si1 C17 H17C 109.5 . .
H17A C17 H17C 109.5 . .
H17B C17 H17C 109.5 . .
Si1 C18 H18A 109.5 . .
Si1 C18 H18B 109.5 . .
H18A C18 H18B 109.5 . .
Si1 C18 H18C 109.5 . .
H18A C18 H18C 109.5 . .
H18B C18 H18C 109.5 . .
Si1 C19 H19A 109.5 . .
Si1 C19 H19B 109.5 . .
H19A C19 H19B 109.5 . .
Si1 C19 H19C 109.5 . .
H19A C19 H19C 109.5 . .
H19B C19 H19C 109.5 . .
Si2 C20 H20A 109.5 . .
Si2 C20 H20B 109.5 . .
H20A C20 H20B 109.5 . .
Si2 C20 H20C 109.5 . .
H20A C20 H20C 109.5 . .
H20B C20 H20C 109.5 . .
Si2 C21 H21A 109.5 . .
Si2 C21 H21B 109.5 . .
H21A C21 H21B 109.5 . .
Si2 C21 H21C 109.5 . .
H21A C21 H21C 109.5 . .
H21B C21 H21C 109.5 . .
C14 C22 C13 120.3(4) . .
C14 C22 H22A 119.9 . .
C13 C22 H22A 119.9 . .
C25 C23 C24 126.5(7) 3_645 .
C23 C24 C25 109.1(8) . .
C23 C24 C26 144.4(8) . .
C25 C24 C26 35.3(6) . .
C26 C25 C23 139.6(12) . 3_645
C26 C25 C24 96.0(11) . .
C23 C25 C24 124.4(9) 3_645 .
C25 C26 C24 48.7(8) . .

loop_
_geom_bond_atom_site_label_1
_geom_bond_atom_site_label_2
_geom_bond_distance
_geom_bond_site_symmetry_2
Fe1 P2 2.1652(7) .
Fe1 P1 2.1724(7) .
Fe1 Fe2 2.5264(5) .
Fe1 Fe2 2.5282(5) 3_755
Fe1 Fe1 2.6554(7) 3_755
Fe1 H11 1.7416 .
Fe1 H22 1.7111 .
Fe1 H23 1.7401 .
Fe2 N1 1.942(2) .
Fe2 Fe1 2.5282(5) 3_755
Fe2 H11 1.9551 .
Fe2 H23 1.7723 .
P1 C2 1.830(3) .
P1 C1 1.833(3) .
P1 C6 1.835(3) .
P2 C3 1.828(3) .
P2 C12 1.834(3) .
P2 C4 1.835(3) .
Si1 N1 1.706(2) .
Si1 C19 1.871(3) .
Si1 C18 1.871(3) .
Si1 C17 1.873(3) .
Si2 N1 1.715(2) .
Si2 C5 1.862(4) .
Si2 C20 1.874(4) .
Si2 C21 1.880(3) .
C1 H1A 0.9800 .
C1 H1B 0.9800 .
C1 H1C 0.9800 .
C2 H2A 0.9800 .
C2 H2B 0.9800 .
C2 H2C 0.9800 .
C3 H3A 0.9800 .
C3 H3B 0.9800 .
C3 H3C 0.9800 .
C4 H4A 0.9800 .
C4 H4B 0.9800 .
C4 H4C 0.9800 .
C5 H5A 0.9800 .
C5 H5B 0.9800 .
C5 H5C 0.9800 .
C6 C11 1.392(4) .
C6 C7 1.394(4) .
C7 C8 1.389(5) .
C7 H7 0.9500 .
C8 C9 1.367(5) .
C8 H8 0.9500 .
C9 C10 1.382(5) .
C9 H9 0.9500 .
C10 C11 1.383(4) .
C10 H10 0.9500 .
C11 H11A 0.9500 .
C12 C13 1.389(4) .
C12 C16 1.391(4) .
C13 C22 1.386(5) .
C13 H13 0.9500 .
C14 C15 1.365(6) .
C14 C22 1.369(6) .
C14 H14 0.9500 .
C15 C16 1.391(5) .
C15 H15 0.9500 .
C16 H16 0.9500 .
C17 H17A 0.9800 .
C17 H17B 0.9800 .
C17 H17C 0.9800 .
C18 H18A 0.9800 .
C18 H18B 0.9800 .
C18 H18C 0.9800 .
C19 H19A 0.9800 .
C19 H19B 0.9800 .
C19 H19C 0.9800 .
C20 H20A 0.9800 .
C20 H20B 0.9800 .
C20 H20C 0.9800 .
C21 H21A 0.9800 .
C21 H21B 0.9800 .
C21 H21C 0.9800 .
C22 H22A 0.9500 .
C23 C25 1.366(11) 3_645
C23 C24 1.363(9) .
C24 C25 1.379(12) .
C24 C26 1.827(16) .
C25 C26 1.062(15) .
C25 C23 1.366(11) 3_645

loop_
_geom_torsion_atom_site_label_1
_geom_torsion_atom_site_label_2
_geom_torsion_atom_site_label_3
_geom_torsion_atom_site_label_4
_geom_torsion
_geom_torsion_site_symmetry_1
_geom_torsion_site_symmetry_4
P2 Fe1 Fe2 N1 66.33(13) . .
P1 Fe1 Fe2 N1 -38.47(13) . .
Fe2 Fe1 Fe2 N1 -170.51(13) 3_755 .
Fe1 Fe1 Fe2 N1 -170.51(13) 3_755 .
P2 Fe1 Fe2 Fe1 -123.16(3) . 3_755
P1 Fe1 Fe2 Fe1 132.04(3) . 3_755
Fe2 Fe1 Fe2 Fe1 0.0 3_755 3_755
P2 Fe1 P1 C2 -82.33(12) . .
Fe2 Fe1 P1 C2 40.27(12) . .
Fe2 Fe1 P1 C2 169.40(12) 3_755 .
Fe1 Fe1 P1 C2 96.41(13) 3_755 .
P2 Fe1 P1 C1 160.01(11) . .
Fe2 Fe1 P1 C1 -77.39(11) . .
Fe2 Fe1 P1 C1 51.74(11) 3_755 .
Fe1 Fe1 P1 C1 -21.25(12) 3_755 .
P2 Fe1 P1 C6 44.48(11) . .
Fe2 Fe1 P1 C6 167.07(10) . .
Fe2 Fe1 P1 C6 -63.79(11) 3_755 .
Fe1 Fe1 P1 C6 -136.79(10) 3_755 .
P1 Fe1 P2 C3 -84.68(13) . .
Fe2 Fe1 P2 C3 169.58(12) . .
Fe2 Fe1 P2 C3 39.33(13) 3_755 .
Fe1 Fe1 P2 C3 96.62(13) 3_755 .
P1 Fe1 P2 C12 40.66(11) . .
Fe2 Fe1 P2 C12 -65.09(11) . .
Fe2 Fe1 P2 C12 164.66(11) 3_755 .
Fe1 Fe1 P2 C12 -138.05(11) 3_755 .
P1 Fe1 P2 C4 157.25(11) . .
Fe2 Fe1 P2 C4 51.50(11) . .
Fe2 Fe1 P2 C4 -78.75(11) 3_755 .
Fe1 Fe1 P2 C4 -21.46(12) 3_755 .
C19 Si1 N1 Si2 45.6(2) . .
C18 Si1 N1 Si2 -75.1(2) . .
C17 Si1 N1 Si2 164.95(18) . .
C19 Si1 N1 Fe2 -133.18(18) . .
C18 Si1 N1 Fe2 106.06(19) . .
C17 Si1 N1 Fe2 -13.9(2) . .
C5 Si2 N1 Si1 39.7(3) . .
C20 Si2 N1 Si1 -81.1(2) . .
C21 Si2 N1 Si1 159.67(18) . .
C5 Si2 N1 Fe2 -141.31(18) . .
C20 Si2 N1 Fe2 97.82(18) . .
C21 Si2 N1 Fe2 -21.38(19) . .
Fe1 Fe2 N1 Si1 92.13(18) . .
Fe1 Fe2 N1 Si1 -71.0(2) 3_755 .
Fe1 Fe2 N1 Si2 -86.84(16) . .
Fe1 Fe2 N1 Si2 110.04(14) 3_755 .
C2 P1 C6 C11 179.4(2) . .
C1 P1 C6 C11 -75.9(2) . .
Fe1 P1 C6 C11 46.1(3) . .
C2 P1 C6 C7 -2.1(3) . .
C1 P1 C6 C7 102.6(3) . .
Fe1 P1 C6 C7 -135.4(2) . .
C11 C6 C7 C8 0.5(5) . .
P1 C6 C7 C8 -178.1(3) . .
C6 C7 C8 C9 0.4(5) . .
C7 C8 C9 C10 -1.2(6) . .
C8 C9 C10 C11 1.2(5) . .
C9 C10 C11 C6 -0.3(5) . .
C7 C6 C11 C10 -0.5(4) . .
P1 C6 C11 C10 178.1(2) . .
C3 P2 C12 C13 -153.9(2) . .
C4 P2 C12 C13 -50.4(3) . .
Fe1 P2 C12 C13 72.5(2) . .
C3 P2 C12 C16 29.0(3) . .
C4 P2 C12 C16 132.5(2) . .
Fe1 P2 C12 C16 -104.6(2) . .
C16 C12 C13 C22 0.1(5) . .
P2 C12 C13 C22 -177.1(3) . .
C22 C14 C15 C16 0.0(6) . .
C13 C12 C16 C15 -0.5(4) . .
P2 C12 C16 C15 176.6(2) . .
C14 C15 C16 C12 0.5(5) . .
C15 C14 C22 C13 -0.4(6) . .
C12 C13 C22 C14 0.3(5) . .
C25 C23 C24 C25 0.2(14) 3_645 .
C25 C23 C24 C26 1.1(18) 3_645 .
C23 C24 C25 C26 179.1(10) . .
C23 C24 C25 C23 -0.2(14) . 3_645
C26 C24 C25 C23 -179.3(17) . 3_645
C23 C25 C26 C24 179(2) 3_645 .
C23 C24 C26 C25 -1.4(17) . .
